data_4302099
loop_
_publ_author_name
'Joel S. Miller'
'Peter K. Gantzel'
'Arnold L. Rheingold'
'Michelle L. Taliaferro'

_publ_section_title
;
Structures of the Solvated Organic-Based Ferromagnet Decamethylferrocenium
Tetracyanoethenide, [FeCp*2].+[TCNE].-.yRCN (R = Me, Et,n-Pr)
;
_journal_name_full 'Inorganic Chemistry'
_journal_page_first 4201
_journal_page_last 4206
_journal_paper_doi 10.1021/ic900075j
_journal_volume 48
_journal_year 2009
_chemical_formula_sum 'C28 H33 Fe N5'
_chemical_formula_weight 495.44
_chemical_name_systematic
; 
 ? 
;
_space_group_IT_number 2
_symmetry_cell_setting triclinic
_symmetry_space_group_name_Hall '-P 1'
_symmetry_space_group_name_H-M 'P -1'
_atom_sites_solution_hydrogens geom
_atom_sites_solution_primary direct
_atom_sites_solution_secondary difmap
_audit_creation_method SHELXL-97
_cell_angle_alpha 74.860(3)
_cell_angle_beta 84.333(3)
_cell_angle_gamma 65.030(4)
_cell_formula_units_Z 2
_cell_length_a 9.556(2)
_cell_length_b 9.781(2)
_cell_length_c 16.152(2)
_cell_measurement_reflns_used 2
_cell_measurement_temperature 100(2)
_cell_measurement_theta_max 0.00
_cell_measurement_theta_min 0.00
_cell_volume 1321.0(4)
_computing_cell_refinement 'Bruker SMART'
_computing_data_collection 'Bruker SMART'
_computing_data_reduction 'Bruker SAINT'
_computing_molecular_graphics 'Bruker SHELXTL'
_computing_publication_material 'Bruker SHELXTL'
_computing_structure_refinement 'SHELXL-97 (Sheldrick, 1997)'
_computing_structure_solution 'SHELXS-97 (Sheldrick, 1990)'
_diffrn_ambient_temperature 100(2)
_diffrn_measured_fraction_theta_full 0.940
_diffrn_measured_fraction_theta_max 0.940
_diffrn_measurement_device_type 'CCD area detector'
_diffrn_measurement_method 'phi and omega scans'
_diffrn_radiation_monochromator graphite
_diffrn_radiation_source 'fine-focus sealed tube'
_diffrn_radiation_type MoK\a
_diffrn_radiation_wavelength 0.71073
_diffrn_reflns_av_R_equivalents 0.0000
_diffrn_reflns_av_sigmaI/netI 0.0329
_diffrn_reflns_limit_h_max 12
_diffrn_reflns_limit_h_min -12
_diffrn_reflns_limit_k_max 12
_diffrn_reflns_limit_k_min -12
_diffrn_reflns_limit_l_max 20
_diffrn_reflns_limit_l_min -20
_diffrn_reflns_number 10342
_diffrn_reflns_theta_full 27.53
_diffrn_reflns_theta_max 27.53
_diffrn_reflns_theta_min 1.31
_exptl_absorpt_coefficient_mu 0.595
_exptl_absorpt_correction_T_max 0.783
_exptl_absorpt_correction_T_min 0.556
_exptl_absorpt_correction_type multi-scan
_exptl_absorpt_process_details sadabs
_exptl_crystal_colour brown
_exptl_crystal_density_diffrn 1.246
_exptl_crystal_density_method 'not measured'
_exptl_crystal_description plate
_exptl_crystal_F_000 524
_exptl_crystal_size_max 0.43
_exptl_crystal_size_mid 0.35
_exptl_crystal_size_min 0.15
_refine_diff_density_max 0.768
_refine_diff_density_min -0.831
_refine_diff_density_rms 0.094
_refine_ls_extinction_method none
_refine_ls_goodness_of_fit_ref 1.160
_refine_ls_hydrogen_treatment constr
_refine_ls_matrix_type full
_refine_ls_number_parameters 342
_refine_ls_number_reflns 10342
_refine_ls_number_restraints 0
_refine_ls_restrained_S_all 1.160
_refine_ls_R_factor_all 0.0693
_refine_ls_R_factor_gt 0.0594
_refine_ls_shift/su_max 0.002
_refine_ls_shift/su_mean 0.000
_refine_ls_structure_factor_coef Fsqd
_refine_ls_weighting_details 'calc w=1/[\s^2^(Fo^2^)+(0.0694P)^2^+2.2533P] where P=(Fo^2^+2Fc^2^)/3'
_refine_ls_weighting_scheme calc
_refine_ls_wR_factor_gt 0.1618
_refine_ls_wR_factor_ref 0.1672
_reflns_number_gt 8900
_reflns_number_total 10342
_reflns_threshold_expression >2sigma(I)
_cod_data_source_file ic900075j_si_002.cif
_cod_data_source_block j
_cod_depositor_comments
;
The following automatic conversions were performed:
'_symmetry_cell_setting' value 'Triclinic' changed to 'triclinic'
according to '/home/saulius/struct/CIF-dictionaries/cif_core.dic'
dictionary named 'cif_core.dic' version 2.4.1 from 2010-06-29.

Automatic conversion script
Id: cif_fix_enum 1527 2010-12-29 10:47:43Z saulius 
;
_cod_original_sg_symbol_H-M P-1
_cod_database_code 4302099

loop_
_symmetry_equiv_pos_as_xyz
'x, y, z'
'-x, -y, -z'

loop_
_atom_site_label
_atom_site_type_symbol
_atom_site_fract_x
_atom_site_fract_y
_atom_site_fract_z
_atom_site_U_iso_or_equiv
_atom_site_adp_type
_atom_site_occupancy
_atom_site_symmetry_multiplicity
_atom_site_calc_flag
_atom_site_refinement_flags
_atom_site_disorder_assembly
_atom_site_disorder_group
Fe1 Fe 0.90933(5) 0.72232(5) 0.73193(3) 0.01613(12) Uani 1 1 d . . .
C1A C 1.1436(3) 0.6282(4) 0.6982(2) 0.0235(7) Uani 1 1 d . . .
C2A C 1.1260(4) 0.5579(4) 0.7861(2) 0.0301(7) Uani 1 1 d . . .
C3A C 1.0242(4) 0.4835(4) 0.7876(2) 0.0293(7) Uani 1 1 d . . .
C4A C 0.9817(4) 0.5083(4) 0.7005(2) 0.0245(7) Uani 1 1 d . . .
C5A C 1.0542(4) 0.5966(3) 0.6467(2) 0.0224(6) Uani 1 1 d . . .
C6A C 1.2420(4) 0.7186(4) 0.6652(3) 0.0387(9) Uani 1 1 d . . .
H6A1 H 1.3352 0.6545 0.6390 0.058 Uiso 1 1 calc R . .
H6A2 H 1.2712 0.7459 0.7131 0.058 Uiso 1 1 calc R . .
H6A3 H 1.1830 0.8138 0.6224 0.058 Uiso 1 1 calc R . .
C7A C 1.2041(5) 0.5586(5) 0.8625(3) 0.0503(11) Uani 1 1 d . . .
H7A1 H 1.1330 0.5682 0.9109 0.075 Uiso 1 1 calc R . .
H7A2 H 1.2333 0.6467 0.8480 0.075 Uiso 1 1 calc R . .
H7A3 H 1.2967 0.4613 0.8783 0.075 Uiso 1 1 calc R . .
C8A C 0.9763(5) 0.3905(5) 0.8652(3) 0.0477(11) Uani 1 1 d . . .
H8A1 H 1.0427 0.2797 0.8719 0.072 Uiso 1 1 calc R . .
H8A2 H 0.8687 0.4087 0.8582 0.072 Uiso 1 1 calc R . .
H8A3 H 0.9862 0.4224 0.9162 0.072 Uiso 1 1 calc R . .
C9A C 0.8779(4) 0.4467(4) 0.6706(3) 0.0406(10) Uani 1 1 d . . .
H9A1 H 0.8086 0.5273 0.6247 0.061 Uiso 1 1 calc R . .
H9A2 H 0.8166 0.4185 0.7189 0.061 Uiso 1 1 calc R . .
H9A3 H 0.9417 0.3547 0.6491 0.061 Uiso 1 1 calc R . .
C10A C 1.0429(4) 0.6469(4) 0.5494(2) 0.0345(8) Uani 1 1 d . . .
H10A H 1.0407 0.7515 0.5299 0.052 Uiso 1 1 calc R . .
H10B H 0.9482 0.6478 0.5304 0.052 Uiso 1 1 calc R . .
H10C H 1.1325 0.5740 0.5251 0.052 Uiso 1 1 calc R . .
C1B C 0.7951(4) 0.9613(3) 0.67626(19) 0.0213(6) Uani 1 1 d . . .
C2B C 0.8351(4) 0.9377(4) 0.7635(2) 0.0233(7) Uani 1 1 d . . .
C3B C 0.7600(3) 0.8482(4) 0.81709(19) 0.0208(6) Uani 1 1 d . . .
C4B C 0.6741(3) 0.8145(4) 0.7629(2) 0.0215(7) Uani 1 1 d . . .
C5B C 0.6956(4) 0.8858(4) 0.6751(2) 0.0226(7) Uani 1 1 d . . .
C6B C 0.8444(4) 1.0550(4) 0.5983(2) 0.0349(8) Uani 1 1 d . . .
H6B1 H 0.8455 1.0158 0.5482 0.052 Uiso 1 1 calc R . .
H6B2 H 0.9480 1.0453 0.6083 0.052 Uiso 1 1 calc R . .
H6B3 H 0.7715 1.1645 0.5880 0.052 Uiso 1 1 calc R . .
C7B C 0.9340(4) 1.0017(4) 0.7927(2) 0.0337(8) Uani 1 1 d . . .
H7B1 H 0.8692 1.1056 0.8014 0.050 Uiso 1 1 calc R . .
H7B2 H 1.0113 1.0086 0.7491 0.050 Uiso 1 1 calc R . .
H7B3 H 0.9863 0.9329 0.8468 0.050 Uiso 1 1 calc R . .
C8B C 0.7664(4) 0.8003(4) 0.9131(2) 0.0317(8) Uani 1 1 d . . .
H8B1 H 0.6737 0.8721 0.9360 0.048 Uiso 1 1 calc R . .
H8B2 H 0.8582 0.8027 0.9336 0.048 Uiso 1 1 calc R . .
H8B3 H 0.7713 0.6946 0.9324 0.048 Uiso 1 1 calc R . .
C9B C 0.5733(4) 0.7283(4) 0.7928(2) 0.0329(8) Uani 1 1 d . . .
H9B1 H 0.6135 0.6528 0.8475 0.049 Uiso 1 1 calc R . .
H9B2 H 0.5728 0.6736 0.7500 0.049 Uiso 1 1 calc R . .
H9B3 H 0.4679 0.8022 0.8005 0.049 Uiso 1 1 calc R . .
C10B C 0.6235(4) 0.8857(5) 0.5967(2) 0.0382(9) Uani 1 1 d . . .
H10D H 0.5234 0.9754 0.5848 0.057 Uiso 1 1 calc R . .
H10E H 0.6084 0.7896 0.6066 0.057 Uiso 1 1 calc R . .
H10F H 0.6914 0.8920 0.5477 0.057 Uiso 1 1 calc R . .
N1 N 0.3688(4) 0.1069(4) 0.8734(2) 0.0389(7) Uani 1 1 d . . .
N2 N 0.2014(3) 0.1050(4) 0.6264(2) 0.0346(7) Uani 1 1 d . . .
N3 N 0.4300(4) 0.3662(4) 0.4994(2) 0.0388(7) Uani 1 1 d . . .
N4 N 0.5813(4) 0.3633(4) 0.75346(19) 0.0358(7) Uani 1 1 d . . .
C1 C 0.4335(4) 0.2823(4) 0.6640(2) 0.0231(6) Uani 1 1 d . . .
C2 C 0.3555(4) 0.1905(4) 0.7086(2) 0.0241(6) Uani 1 1 d . . .
C3 C 0.3622(4) 0.1433(4) 0.8001(2) 0.0275(7) Uani 1 1 d . . .
C4 C 0.2697(4) 0.1436(4) 0.6634(2) 0.0267(7) Uani 1 1 d . . .
C5 C 0.4325(4) 0.3307(4) 0.5725(2) 0.0275(7) Uani 1 1 d . . .
C6 C 0.5165(4) 0.3292(4) 0.7115(2) 0.0263(7) Uani 1 1 d . . .
N1C N 0.9253(7) 0.0651(10) 1.0115(5) 0.065(3) Uani 0.489(6) 1 d PG . 1
C2C C 0.7978(7) 0.1247(7) 0.9942(4) 0.0343(18) Uani 0.489(6) 1 d PG . 1
C3C C 0.6336(8) 0.2014(12) 0.9710(8) 0.038(3) Uani 0.489(6) 1 d PG . 1
H1 H 0.5791 0.2724 1.0066 0.057 Uiso 0.489(6) 1 d PG . 1
H2 H 0.6209 0.2581 0.9116 0.057 Uiso 0.489(6) 1 d PG . 1
H3 H 0.5926 0.1241 0.9793 0.057 Uiso 0.489(6) 1 d PG . 1
N1A N 0.5826(9) 0.4492(7) 0.9864(5) 0.063(3) Uani 0.511(6) 1 d PG . 2
C2D C 0.6209(6) 0.3271(6) 0.9778(3) 0.0328(17) Uani 0.511(6) 1 d PG . 2
C3D C 0.6705(13) 0.1701(8) 0.9656(8) 0.042(3) Uani 0.511(6) 1 d PG . 2
H1A H 0.6251 0.1130 1.0089 0.063 Uiso 0.511(6) 1 d PG . 2
H2A H 0.6378 0.1767 0.9096 0.063 Uiso 0.511(6) 1 d PG . 2
H3A H 0.7814 0.1171 0.9703 0.063 Uiso 0.511(6) 1 d PG . 2

loop_
_atom_site_aniso_label
_atom_site_aniso_U_11
_atom_site_aniso_U_22
_atom_site_aniso_U_33
_atom_site_aniso_U_23
_atom_site_aniso_U_13
_atom_site_aniso_U_12
Fe1 0.0155(2) 0.0171(2) 0.01620(19) -0.00529(15) 0.00146(15) -0.00662(16)
C1A 0.0154(15) 0.0197(15) 0.0322(17) -0.0059(13) 0.0045(13) -0.0055(12)
C2A 0.0216(17) 0.0308(18) 0.0300(18) -0.0099(15) -0.0071(14) -0.0001(14)
C3A 0.0225(17) 0.0202(16) 0.0320(18) -0.0013(14) 0.0068(14) -0.0007(13)
C4A 0.0196(16) 0.0218(16) 0.0344(18) -0.0136(14) 0.0053(13) -0.0080(13)
C5A 0.0222(16) 0.0181(15) 0.0248(16) -0.0099(12) 0.0025(13) -0.0040(12)
C6A 0.0252(19) 0.033(2) 0.063(3) -0.0169(19) 0.0060(18) -0.0149(16)
C7A 0.036(2) 0.060(3) 0.042(2) -0.019(2) -0.0146(19) -0.0014(19)
C8A 0.042(2) 0.033(2) 0.043(2) 0.0039(18) 0.0176(19) -0.0032(17)
C9A 0.033(2) 0.036(2) 0.069(3) -0.030(2) 0.0115(19) -0.0211(17)
C10A 0.034(2) 0.037(2) 0.0237(18) -0.0126(15) 0.0047(15) -0.0047(16)
C1B 0.0210(16) 0.0160(14) 0.0196(15) -0.0021(12) 0.0034(12) -0.0028(12)
C2B 0.0228(16) 0.0202(16) 0.0262(17) -0.0097(13) 0.0043(13) -0.0065(13)
C3B 0.0188(15) 0.0239(16) 0.0191(15) -0.0088(12) 0.0025(12) -0.0068(12)
C4B 0.0166(15) 0.0212(15) 0.0295(17) -0.0113(13) 0.0030(13) -0.0080(12)
C5B 0.0180(15) 0.0249(16) 0.0199(15) -0.0099(13) 0.0010(12) -0.0017(12)
C6B 0.036(2) 0.0230(18) 0.0332(19) 0.0036(15) 0.0067(16) -0.0074(15)
C7B 0.0311(19) 0.040(2) 0.042(2) -0.0196(17) 0.0054(16) -0.0205(16)
C8B 0.0344(19) 0.039(2) 0.0201(17) -0.0096(15) 0.0039(14) -0.0130(16)
C9B 0.0214(17) 0.0333(19) 0.051(2) -0.0179(17) 0.0115(16) -0.0157(15)
C10B 0.0256(19) 0.048(2) 0.036(2) -0.0213(18) -0.0091(16) -0.0012(16)
N1 0.0411(19) 0.0374(18) 0.0356(18) -0.0048(15) 0.0051(15) -0.0170(14)
N2 0.0305(16) 0.0379(17) 0.0436(17) -0.0146(14) 0.0023(14) -0.0196(14)
N3 0.046(2) 0.046(2) 0.0329(17) -0.0110(15) 0.0008(15) -0.0264(16)
N4 0.0363(18) 0.048(2) 0.0331(16) -0.0103(15) 0.0008(14) -0.0272(15)
C1 0.0193(16) 0.0250(16) 0.0262(16) -0.0097(13) 0.0013(13) -0.0085(13)
C2 0.0184(15) 0.0202(16) 0.0356(17) -0.0078(13) 0.0011(14) -0.0094(12)
C3 0.0223(17) 0.0246(17) 0.0356(19) -0.0077(15) 0.0016(14) -0.0097(13)
C4 0.0198(16) 0.0241(17) 0.0358(18) -0.0088(14) 0.0069(14) -0.0090(13)
C5 0.0258(17) 0.0244(17) 0.0369(19) -0.0109(15) -0.0003(15) -0.0125(14)
C6 0.0268(17) 0.0247(17) 0.0273(16) -0.0025(14) 0.0019(14) -0.0129(14)
N1C 0.046(5) 0.119(8) 0.036(4) -0.022(5) -0.005(4) -0.037(5)
C2C 0.040(5) 0.045(5) 0.023(4) -0.014(3) 0.002(3) -0.019(4)
C3C 0.034(5) 0.032(5) 0.036(6) -0.004(5) -0.002(4) -0.004(4)
N1A 0.101(7) 0.036(4) 0.050(4) -0.015(3) -0.021(4) -0.018(4)
C2D 0.036(4) 0.042(4) 0.023(3) -0.009(3) -0.002(3) -0.016(3)
C3D 0.053(7) 0.027(5) 0.040(6) -0.013(4) 0.001(6) -0.009(5)

loop_
_atom_type_symbol
_atom_type_description
_atom_type_scat_dispersion_real
_atom_type_scat_dispersion_imag
_atom_type_scat_source
C C 0.0033 0.0016 'International Tables Vol C Tables 4.2.6.8 and 6.1.1.4'
H H 0.0000 0.0000 'International Tables Vol C Tables 4.2.6.8 and 6.1.1.4'
N N 0.0061 0.0033 'International Tables Vol C Tables 4.2.6.8 and 6.1.1.4'
Fe Fe 0.3463 0.8444 'International Tables Vol C Tables 4.2.6.8 and 6.1.1.4'

loop_
_geom_angle_atom_site_label_1
_geom_angle_atom_site_label_2
_geom_angle_atom_site_label_3
_geom_angle
_geom_angle_site_symmetry_1
_geom_angle_site_symmetry_3
_geom_angle_publ_flag
C4A Fe1 C5A 39.18(12) . . ?
C4A Fe1 C3A 40.01(13) . . ?
C5A Fe1 C3A 66.64(13) . . ?
C4A Fe1 C1B 140.07(13) . . ?
C5A Fe1 C1B 113.33(12) . . ?
C3A Fe1 C1B 179.82(15) . . ?
C4A Fe1 C5B 112.62(12) . . ?
C5A Fe1 C5B 112.18(12) . . ?
C3A Fe1 C5B 140.29(13) . . ?
C1B Fe1 C5B 39.89(12) . . ?
C4A Fe1 C4B 112.62(12) . . ?
C5A Fe1 C4B 139.00(12) . . ?
C3A Fe1 C4B 113.06(13) . . ?
C1B Fe1 C4B 67.08(12) . . ?
C5B Fe1 C4B 40.19(12) . . ?
C4A Fe1 C2B 179.65(13) . . ?
C5A Fe1 C2B 141.04(13) . . ?
C3A Fe1 C2B 140.12(14) . . ?
C1B Fe1 C2B 39.80(12) . . ?
C5B Fe1 C2B 67.08(12) . . ?
C4B Fe1 C2B 67.03(12) . . ?
C4A Fe1 C1A 66.25(12) . . ?
C5A Fe1 C1A 39.47(12) . . ?
C3A Fe1 C1A 66.84(12) . . ?
C1B Fe1 C1A 113.02(12) . . ?
C5B Fe1 C1A 138.94(13) . . ?
C4B Fe1 C1A 178.46(13) . . ?
C2B Fe1 C1A 114.09(12) . . ?
C4A Fe1 C2A 66.71(13) . . ?
C5A Fe1 C2A 66.55(13) . . ?
C3A Fe1 C2A 39.87(14) . . ?
C1B Fe1 C2A 139.95(14) . . ?
C5B Fe1 C2A 178.68(14) . . ?
C4B Fe1 C2A 141.03(14) . . ?
C2B Fe1 C2A 113.60(13) . . ?
C1A Fe1 C2A 39.82(13) . . ?
C4A Fe1 C3B 140.12(13) . . ?
C5A Fe1 C3B 178.92(13) . . ?
C3A Fe1 C3B 113.33(13) . . ?
C1B Fe1 C3B 66.71(12) . . ?
C5B Fe1 C3B 67.10(12) . . ?
C4B Fe1 C3B 39.93(11) . . ?
C2B Fe1 C3B 39.64(12) . . ?
C1A Fe1 C3B 141.60(12) . . ?
C2A Fe1 C3B 114.18(12) . . ?
C5A C1A C2A 107.9(3) . . ?
C5A C1A C6A 125.7(3) . . ?
C2A C1A C6A 126.4(3) . . ?
C5A C1A Fe1 69.86(17) . . ?
C2A C1A Fe1 70.21(18) . . ?
C6A C1A Fe1 126.1(2) . . ?
C3A C2A C1A 107.6(3) . . ?
C3A C2A C7A 126.4(4) . . ?
C1A C2A C7A 126.0(3) . . ?
C3A C2A Fe1 69.63(18) . . ?
C1A C2A Fe1 69.98(18) . . ?
C7A C2A Fe1 127.0(3) . . ?
C4A C3A C2A 107.3(3) . . ?
C4A C3A C8A 125.9(3) . . ?
C2A C3A C8A 126.7(3) . . ?
C4A C3A Fe1 69.82(18) . . ?
C2A C3A Fe1 70.50(19) . . ?
C8A C3A Fe1 127.1(2) . . ?
C5A C4A C3A 108.5(3) . . ?
C5A C4A C9A 125.5(3) . . ?
C3A C4A C9A 126.0(3) . . ?
C5A C4A Fe1 70.51(17) . . ?
C3A C4A Fe1 70.18(18) . . ?
C9A C4A Fe1 126.1(2) . . ?
C4A C5A C1A 108.7(3) . . ?
C4A C5A C10A 126.0(3) . . ?
C1A C5A C10A 125.2(3) . . ?
C4A C5A Fe1 70.31(18) . . ?
C1A C5A Fe1 70.67(17) . . ?
C10A C5A Fe1 126.2(2) . . ?
C2B C1B C5B 108.5(3) . . ?
C2B C1B C6B 126.0(3) . . ?
C5B C1B C6B 125.5(3) . . ?
C2B C1B Fe1 70.30(17) . . ?
C5B C1B Fe1 70.17(17) . . ?
C6B C1B Fe1 127.0(2) . . ?
C3B C2B C1B 108.1(3) . . ?
C3B C2B C7B 126.5(3) . . ?
C1B C2B C7B 125.4(3) . . ?
C3B C2B Fe1 70.46(17) . . ?
C1B C2B Fe1 69.90(17) . . ?
C7B C2B Fe1 127.0(2) . . ?
C2B C3B C4B 108.1(3) . . ?
C2B C3B C8B 126.2(3) . . ?
C4B C3B C8B 125.7(3) . . ?
C2B C3B Fe1 69.90(17) . . ?
C4B C3B Fe1 69.68(17) . . ?
C8B C3B Fe1 127.0(2) . . ?
C3B C4B C5B 107.7(3) . . ?
C3B C4B C9B 125.9(3) . . ?
C5B C4B C9B 126.3(3) . . ?
C3B C4B Fe1 70.39(17) . . ?
C5B C4B Fe1 69.89(17) . . ?
C9B C4B Fe1 127.7(2) . . ?
C1B C5B C4B 107.6(3) . . ?
C1B C5B C10B 125.9(3) . . ?
C4B C5B C10B 126.5(3) . . ?
C1B C5B Fe1 69.94(17) . . ?
C4B C5B Fe1 69.92(17) . . ?
C10B C5B Fe1 126.9(2) . . ?
C2 C1 C6 119.3(3) . . ?
C2 C1 C5 122.4(3) . . ?
C6 C1 C5 118.3(3) . . ?
C1 C2 C4 120.9(3) . . ?
C1 C2 C3 120.1(3) . . ?
C4 C2 C3 119.0(3) . . ?
N1 C3 C2 178.9(4) . . ?
N2 C4 C2 179.4(4) . . ?
N3 C5 C1 177.9(3) . . ?
N4 C6 C1 176.7(3) . . ?
C2C N1C N1C 139.2(7) . 2_757 ?
N1C C2C C3C 179.4 . . ?
C2D N1A N1A 124.8(8) . 2_667 ?
N1A C2D C3D 179.4 . . ?

loop_
_geom_bond_atom_site_label_1
_geom_bond_atom_site_label_2
_geom_bond_distance
_geom_bond_site_symmetry_2
_geom_bond_publ_flag
Fe1 C4A 2.093(3) . ?
Fe1 C5A 2.096(3) . ?
Fe1 C3A 2.098(3) . ?
Fe1 C1B 2.099(3) . ?
Fe1 C5B 2.102(3) . ?
Fe1 C4B 2.102(3) . ?
Fe1 C2B 2.104(3) . ?
Fe1 C1A 2.106(3) . ?
Fe1 C2A 2.110(3) . ?
Fe1 C3B 2.112(3) . ?
C1A C5A 1.419(4) . ?
C1A C2A 1.436(5) . ?
C1A C6A 1.519(4) . ?
C2A C3A 1.435(5) . ?
C2A C7A 1.507(5) . ?
C3A C4A 1.434(5) . ?
C3A C8A 1.500(5) . ?
C4A C5A 1.405(4) . ?
C4A C9A 1.527(4) . ?
C5A C10A 1.520(4) . ?
C1B C2B 1.431(4) . ?
C1B C5B 1.433(4) . ?
C1B C6B 1.514(4) . ?
C2B C3B 1.430(4) . ?
C2B C7B 1.501(4) . ?
C3B C4B 1.439(4) . ?
C3B C8B 1.497(4) . ?
C4B C5B 1.444(4) . ?
C4B C9B 1.501(4) . ?
C5B C10B 1.500(4) . ?
N1 C3 1.143(4) . ?
N2 C4 1.153(4) . ?
N3 C5 1.141(4) . ?
N4 C6 1.152(4) . ?
C1 C2 1.415(4) . ?
C1 C6 1.428(4) . ?
C1 C5 1.429(5) . ?
C2 C4 1.424(4) . ?
C2 C3 1.428(5) . ?
N1C C2C 1.1336 . ?
N1C N1C 1.551(15) 2_757 ?
C2C C3C 1.4636 . ?
N1A C2D 1.1348 . ?
N1A N1A 1.561(15) 2_667 ?
C2D C3D 1.4655 . ?
